data_7200363
loop_
_publ_author_name
'Moon, Dohyun'
'Song, Jiheh'
'Lah, Myoung Soo'

_publ_section_title
;
 2D Layered metal--organic frameworks built using a hexanuclear
 metallamacrocycle and an octanuclear metallamacrocycle as
 supramolecular building blocks
;
_journal_issue 5
_journal_name_full CrystEngComm
_journal_page_first 770
_journal_paper_doi 10.1039/b813603c
_journal_volume 11
_journal_year 2009
_chemical_formula_sum 'C120 H132 Mn8 N24 O28'
_chemical_formula_weight 2798.02
_chemical_name_systematic
;
?
;
_space_group_IT_number 130
_symmetry_cell_setting tetragonal
_symmetry_space_group_name_Hall '-P 4a 2ac'
_symmetry_space_group_name_H-M 'P 4/n c c :2'
_atom_sites_solution_hydrogens geom
_atom_sites_solution_primary direct
_atom_sites_solution_secondary difmap
_audit_creation_method SHELXL-97
_cell_angle_alpha 90.00
_cell_angle_beta 90.00
_cell_angle_gamma 90.00
_cell_formula_units_Z 4
_cell_length_a 26.988(3)
_cell_length_b 26.988(3)
_cell_length_c 29.158(5)
_cell_measurement_reflns_used 1024
_cell_measurement_temperature 173(2)
_cell_measurement_theta_max 22.00
_cell_measurement_theta_min 1.51
_cell_volume 21237(5)
_computing_cell_refinement 'Bruker SAINT'
_computing_data_collection 'Bruker SMART'
_computing_data_reduction 'Bruker SAINT'
_computing_molecular_graphics 'Diamond 3'
_computing_publication_material WinGX
_computing_structure_refinement 'Bruker SHELXTL'
_computing_structure_solution 'Bruker SHELXTL'
_diffrn_ambient_temperature 173(2)
_diffrn_measured_fraction_theta_full 1.000
_diffrn_measured_fraction_theta_max 1.000
_diffrn_measurement_device_type 'CCD area detector'
_diffrn_measurement_method 'phi and omega scans'
_diffrn_radiation_monochromator graphite
_diffrn_radiation_source 'fine-focus sealed tube'
_diffrn_radiation_type MoK\a
_diffrn_radiation_wavelength 0.71073
_diffrn_reflns_av_R_equivalents 0.0990
_diffrn_reflns_av_sigmaI/netI 0.0826
_diffrn_reflns_limit_h_max 24
_diffrn_reflns_limit_h_min -27
_diffrn_reflns_limit_k_max 12
_diffrn_reflns_limit_k_min -28
_diffrn_reflns_limit_l_max 30
_diffrn_reflns_limit_l_min -30
_diffrn_reflns_number 42577
_diffrn_reflns_theta_full 22.00
_diffrn_reflns_theta_max 22.00
_diffrn_reflns_theta_min 1.51
_exptl_absorpt_coefficient_mu 0.509
_exptl_absorpt_correction_T_max 0.8624
_exptl_absorpt_correction_T_min 0.7923
_exptl_absorpt_correction_type multi-scan
_exptl_absorpt_process_details 'Bruker SADABS'
_exptl_crystal_colour 'dark brown'
_exptl_crystal_density_diffrn 0.875
_exptl_crystal_density_method 'not measured'
_exptl_crystal_description prism
_exptl_crystal_F_000 5776
_exptl_crystal_size_max 0.48
_exptl_crystal_size_mid 0.48
_exptl_crystal_size_min 0.30
_refine_diff_density_max 0.616
_refine_diff_density_min -0.261
_refine_diff_density_rms 0.076
_refine_ls_extinction_method none
_refine_ls_goodness_of_fit_ref 0.883
_refine_ls_hydrogen_treatment constr
_refine_ls_matrix_type full
_refine_ls_number_parameters 401
_refine_ls_number_reflns 6531
_refine_ls_number_restraints 7
_refine_ls_restrained_S_all 0.888
_refine_ls_R_factor_all 0.1522
_refine_ls_R_factor_gt 0.0837
_refine_ls_shift/su_max 0.001
_refine_ls_shift/su_mean 0.000
_refine_ls_structure_factor_coef Fsqd
_refine_ls_weighting_details 'calc w=1/[\s^2^(Fo^2^)+(0.1536P)^2^+0.0000P] where P=(Fo^2^+2Fc^2^)/3'
_refine_ls_weighting_scheme calc
_refine_ls_wR_factor_gt 0.2243
_refine_ls_wR_factor_ref 0.2523
_reflns_number_gt 2882
_reflns_number_total 6531
_reflns_threshold_expression >2sigma(I)
_cod_data_source_file b813603c.txt
_cod_data_source_block net3
_cod_depositor_comments
;
The following automatic conversions were performed:
'_symmetry_cell_setting' value 'Tetragonal' changed to 'tetragonal'
according to '/home/saulius/struct/CIF-dictionaries/cif_core.dic'
dictionary named 'cif_core.dic' version 2.4.1 from
2010-06-29.

'_exptl_absorpt_correction_type' value 'Multi-scan' changed
to 'multi-scan' according to
'/home/saulius/struct/CIF-dictionaries/cif_core.dic' dictionary named
'cif_core.dic' version 2.4.1 from 2010-06-29.

Automatic conversion script
Id: cif_fix_enum 1527 2010-12-29 10:47:43Z saulius 
;
_cod_original_cell_volume 21238(5)
_cod_original_sg_symbol_H-M P4/ncc
_cod_database_code 7200363

loop_
_symmetry_equiv_pos_as_xyz
'x, y, z'
'-x+1/2, -y+1/2, z'
'-y+1/2, x, z'
'y, -x+1/2, z'
'-x, y+1/2, -z+1/2'
'x+1/2, -y, -z+1/2'
'y+1/2, x+1/2, -z+1/2'
'-y, -x, -z+1/2'
'-x, -y, -z'
'x-1/2, y-1/2, -z'
'y-1/2, -x, -z'
'-y, x-1/2, -z'
'x, -y-1/2, z-1/2'
'-x-1/2, y, z-1/2'
'-y-1/2, -x-1/2, z-1/2'
'y, x, z-1/2'

loop_
_atom_site_label
_atom_site_type_symbol
_atom_site_fract_x
_atom_site_fract_y
_atom_site_fract_z
_atom_site_U_iso_or_equiv
_atom_site_adp_type
_atom_site_occupancy
_atom_site_symmetry_multiplicity
_atom_site_calc_flag
_atom_site_refinement_flags
_atom_site_disorder_assembly
_atom_site_disorder_group
Mn1 Mn 0.97086(4) 0.71755(4) 0.07689(4) 0.0865(5) Uani 1 1 d . . .
O1A O 1.0294(2) 0.7163(2) 0.0420(2) 0.1051(18) Uani 1 1 d . . .
O2A O 0.94639(19) 0.5911(2) -0.00118(19) 0.0967(16) Uani 1 1 d . . .
O3A O 0.90766(18) 0.7093(2) 0.10690(17) 0.0863(15) Uani 1 1 d . . .
N1A N 0.9471(2) 0.6600(2) 0.0464(2) 0.0765(18) Uani 1 1 d . . .
N2A N 0.9003(2) 0.6410(2) 0.0615(2) 0.0735(17) Uani 1 1 d . . .
N3A N 1.0058(3) 0.6729(3) 0.1361(3) 0.120(3) Uani 1 1 d . . .
C1A C 1.0419(4) 0.6863(4) 0.0089(4) 0.111(3) Uani 1 1 d . . .
C2A C 1.0873(4) 0.6962(4) -0.0119(5) 0.161(5) Uani 1 1 d . . .
H2A H 1.1061 0.7238 -0.0018 0.194 Uiso 1 1 calc R . .
C3A C 1.1050(5) 0.6683(5) -0.0452(6) 0.198(7) Uani 1 1 d . . .
H3A H 1.1346 0.6784 -0.0602 0.238 Uiso 1 1 calc R . .
C4A C 1.0812(4) 0.6235(5) -0.0597(5) 0.184(5) Uani 1 1 d . . .
H4A H 1.0958 0.6016 -0.0814 0.220 Uiso 1 1 calc R . .
C5A C 1.0349(4) 0.6143(3) -0.0396(4) 0.130(4) Uani 1 1 d . . .
H5A H 1.0158 0.5867 -0.0493 0.156 Uiso 1 1 calc R . .
C6A C 1.0172(3) 0.6449(4) -0.0062(3) 0.098(3) Uani 1 1 d . . .
C7A C 0.9668(3) 0.6322(4) 0.0153(3) 0.089(3) Uani 1 1 d . . .
C8A C 0.8839(3) 0.6699(3) 0.0921(3) 0.077(2) Uani 1 1 d . A .
C9A C 0.8336(3) 0.6575(4) 0.1137(3) 0.104(3) Uani 1 1 d D . .
C10A C 0.8016(7) 0.6984(7) 0.1227(8) 0.130(11) Uani 0.46(2) 1 d PD A 1
C20A C 0.8370(7) 0.6432(7) 0.1624(5) 0.134(10) Uani 0.54(2) 1 d PD A 2
C11A C 1.0439(4) 0.6918(4) 0.1614(4) 0.169(5) Uani 1 1 d . . .
H11A H 1.0570 0.7231 0.1527 0.203 Uiso 1 1 calc R . .
C12A C 1.0642(5) 0.6686(5) 0.1983(5) 0.221(7) Uani 1 1 d . . .
H12A H 1.0909 0.6837 0.2142 0.265 Uiso 1 1 calc R . .
C13A C 1.0461(6) 0.6224(6) 0.2130(5) 0.213(7) Uani 1 1 d D . .
C14A C 1.0087(4) 0.6027(4) 0.1832(4) 0.162(5) Uani 1 1 d . . .
H14A H 0.9966 0.5702 0.1891 0.194 Uiso 1 1 calc R . .
C15A C 0.9902(4) 0.6276(4) 0.1476(3) 0.135(4) Uani 1 1 d . . .
H15A H 0.9649 0.6125 0.1298 0.162 Uiso 1 1 calc R . .
C16A C 1.0664(4) 0.5987(3) 0.2583(4) 0.165(5) Uani 1 1 d D . .
H16A H 1.0828 0.6237 0.2781 0.198 Uiso 1 1 calc R . .
H16B H 1.0398 0.5820 0.2759 0.198 Uiso 1 1 calc R . .
Mn2 Mn 0.88750(4) 0.56541(4) 0.03128(4) 0.0890(5) Uani 1 1 d . . .
O1B O 0.9257(2) 0.5368(2) 0.0768(2) 0.115(2) Uani 1 1 d . . .
O2B O 0.7765(2) 0.50789(18) 0.11222(17) 0.0944(16) Uani 1 1 d . . .
O3B O 0.8389(2) 0.5931(2) -0.01057(17) 0.0961(17) Uani 1 1 d . . .
O4B O 0.8860(3) 0.5003(3) -0.0114(3) 0.188(4) Uani 1 1 d . . .
N1B N 0.8270(2) 0.5442(2) 0.0614(2) 0.0732(17) Uani 1 1 d . . .
N2B N 0.7830(2) 0.5590(2) 0.0386(2) 0.0772(17) Uani 1 1 d . . .
N3B N 0.8783(6) 0.4321(6) -0.0535(5) 0.263(6) Uiso 1 1 d D . .
C1B C 0.9120(4) 0.5091(3) 0.1114(4) 0.107(3) Uani 1 1 d . . .
C2B C 0.9486(4) 0.4880(4) 0.1400(4) 0.128(3) Uani 1 1 d . . .
H2B H 0.9825 0.4927 0.1325 0.153 Uiso 1 1 calc R . .
C3B C 0.9367(6) 0.4608(4) 0.1785(4) 0.145(4) Uani 1 1 d . . .
H3B H 0.9626 0.4491 0.1976 0.175 Uiso 1 1 calc R . .
C4B C 0.8890(6) 0.4503(5) 0.1899(4) 0.165(5) Uani 1 1 d . . .
H4B H 0.8817 0.4295 0.2154 0.198 Uiso 1 1 calc R . .
C5B C 0.8525(4) 0.4700(4) 0.1643(4) 0.130(4) Uani 1 1 d . . .
H5B H 0.8190 0.4641 0.1726 0.157 Uiso 1 1 calc R . .
C6B C 0.8629(4) 0.4992(3) 0.1254(3) 0.095(3) Uani 1 1 d . . .
C7B C 0.8207(3) 0.5181(3) 0.0985(3) 0.079(2) Uani 1 1 d . . .
C8B C 0.7937(3) 0.5833(3) 0.0016(3) 0.080(2) Uani 1 1 d . B .
C9B C 0.7518(4) 0.6055(6) -0.0271(4) 0.130(4) Uani 1 1 d D . .
C10B C 0.7487(9) 0.6606(8) -0.0220(9) 0.163(15) Uani 0.48(3) 1 d PD B 1
C20B C 0.7530(12) 0.5769(15) -0.0696(9) 0.32(3) Uani 0.52(3) 1 d PD B 2
C11B C 0.9062(7) 0.4751(6) -0.0332(6) 0.176(6) Uiso 1 1 d . . .
C12B C 0.9487(6) 0.4704(5) -0.0611(5) 0.204(6) Uiso 1 1 d . . .
C13B C 0.8865(5) 0.3935(5) -0.0875(5) 0.201(5) Uiso 1 1 d D . .
C14B C 0.8287(7) 0.4314(7) -0.0283(6) 0.245(7) Uiso 1 1 d D . .

loop_
_atom_site_aniso_label
_atom_site_aniso_U_11
_atom_site_aniso_U_22
_atom_site_aniso_U_33
_atom_site_aniso_U_23
_atom_site_aniso_U_13
_atom_site_aniso_U_12
Mn1 0.0717(9) 0.0775(9) 0.1103(10) 0.0247(7) -0.0086(7) 0.0024(6)
O1A 0.083(4) 0.081(4) 0.151(5) 0.023(4) 0.002(4) -0.010(3)
O2A 0.075(4) 0.091(4) 0.124(4) 0.005(4) 0.030(3) 0.006(3)
O3A 0.081(4) 0.083(4) 0.094(4) 0.006(3) -0.008(3) -0.003(3)
N1A 0.050(4) 0.082(5) 0.098(5) 0.015(4) 0.013(4) 0.019(3)
N2A 0.053(4) 0.084(5) 0.083(4) 0.006(4) 0.022(3) 0.007(3)
N3A 0.109(6) 0.108(6) 0.143(7) 0.054(6) -0.050(5) 0.009(5)
C1A 0.097(8) 0.065(7) 0.170(10) 0.004(7) 0.032(7) 0.007(6)
C2A 0.109(9) 0.106(8) 0.269(15) -0.024(9) 0.102(9) -0.006(7)
C3A 0.144(11) 0.143(12) 0.307(18) -0.017(12) 0.134(12) -0.065(9)
C4A 0.138(10) 0.162(12) 0.251(14) -0.015(10) 0.114(10) -0.026(9)
C5A 0.122(8) 0.082(7) 0.187(10) -0.001(7) 0.090(8) -0.002(6)
C6A 0.083(7) 0.076(7) 0.135(8) 0.002(6) 0.006(6) 0.009(5)
C7A 0.060(6) 0.082(7) 0.124(8) 0.040(6) 0.008(6) -0.005(5)
C8A 0.080(6) 0.087(7) 0.063(5) 0.010(5) -0.011(5) 0.007(5)
C9A 0.075(6) 0.112(8) 0.126(8) 0.008(6) 0.041(6) -0.006(5)
C10A 0.100(17) 0.094(17) 0.20(2) -0.010(16) 0.034(16) -0.021(12)
C20A 0.159(18) 0.157(19) 0.086(14) -0.007(12) 0.023(12) -0.059(14)
C11A 0.148(10) 0.127(9) 0.233(13) 0.074(9) -0.110(10) -0.015(7)
C12A 0.216(13) 0.168(12) 0.278(16) 0.111(12) -0.169(13) -0.052(10)
C13A 0.223(15) 0.170(13) 0.247(15) 0.126(12) -0.129(13) -0.044(11)
C14A 0.156(10) 0.115(9) 0.215(12) 0.071(9) -0.079(10) -0.030(7)
C15A 0.147(9) 0.113(8) 0.146(9) 0.087(7) -0.059(7) 0.014(7)
C16A 0.163(10) 0.120(8) 0.212(13) 0.037(10) -0.023(11) 0.029(7)
Mn2 0.0734(9) 0.0768(9) 0.1169(10) 0.0133(7) 0.0192(8) 0.0040(6)
O1B 0.086(4) 0.099(4) 0.160(6) 0.053(4) 0.013(4) 0.015(3)
O2B 0.090(4) 0.084(4) 0.109(4) 0.026(3) 0.024(3) 0.003(3)
O3B 0.071(4) 0.118(4) 0.099(4) 0.011(3) 0.016(3) -0.017(3)
O4B 0.170(8) 0.161(7) 0.234(9) -0.040(7) 0.085(7) -0.014(6)
N1B 0.068(4) 0.074(4) 0.078(4) 0.015(4) 0.010(4) 0.004(3)
N2B 0.069(4) 0.083(4) 0.080(4) 0.012(4) 0.010(4) 0.001(3)
C1B 0.071(7) 0.086(7) 0.165(10) 0.007(7) -0.005(7) 0.018(6)
C2B 0.084(7) 0.122(8) 0.177(10) 0.033(8) -0.003(8) 0.022(6)
C3B 0.152(12) 0.142(10) 0.143(10) 0.040(8) -0.030(9) 0.012(9)
C4B 0.142(11) 0.180(12) 0.173(11) 0.102(9) -0.011(10) 0.015(9)
C5B 0.129(9) 0.128(9) 0.134(8) 0.060(8) 0.008(7) 0.013(7)
C6B 0.087(7) 0.064(5) 0.133(8) 0.023(5) -0.023(6) 0.028(5)
C7B 0.078(6) 0.066(5) 0.093(6) 0.004(5) 0.029(5) 0.004(4)
C8B 0.080(6) 0.096(6) 0.064(5) 0.007(5) 0.002(5) -0.021(5)
C9B 0.104(7) 0.169(11) 0.118(9) 0.041(8) -0.044(7) -0.008(8)
C10B 0.122(18) 0.15(3) 0.22(3) 0.04(2) -0.053(19) 0.039(17)
C20B 0.18(3) 0.63(8) 0.16(3) 0.02(4) -0.06(2) -0.04(4)

loop_
_atom_type_symbol
_atom_type_description
_atom_type_scat_dispersion_real
_atom_type_scat_dispersion_imag
_atom_type_scat_source
C C 0.0033 0.0016 'International Tables Vol C Tables 4.2.6.8 and 6.1.1.4'
H H 0.0000 0.0000 'International Tables Vol C Tables 4.2.6.8 and 6.1.1.4'
N N 0.0061 0.0033 'International Tables Vol C Tables 4.2.6.8 and 6.1.1.4'
O O 0.0106 0.0060 'International Tables Vol C Tables 4.2.6.8 and 6.1.1.4'
Mn Mn 0.3368 0.7283 'International Tables Vol C Tables 4.2.6.8 and 6.1.1.4'

loop_
_geom_angle_atom_site_label_1
_geom_angle_atom_site_label_2
_geom_angle_atom_site_label_3
_geom_angle
_geom_angle_site_symmetry_1
_geom_angle_site_symmetry_3
_geom_angle_publ_flag
O1A Mn1 N1A 90.9(3) . . ?
O1A Mn1 O3A 170.6(3) . . ?
N1A Mn1 O3A 79.7(3) . . ?
O1A Mn1 O2B 93.0(3) . 3_655 ?
N1A Mn1 O2B 175.9(3) . 3_655 ?
O3A Mn1 O2B 96.4(2) . 3_655 ?
O1A Mn1 N2B 92.6(2) . 3_655 ?
N1A Mn1 N2B 106.8(2) . 3_655 ?
O3A Mn1 N2B 89.9(2) . 3_655 ?
O2B Mn1 N2B 74.3(2) 3_655 3_655 ?
O1A Mn1 N3A 93.0(3) . . ?
N1A Mn1 N3A 93.5(3) . . ?
O3A Mn1 N3A 87.8(2) . . ?
O2B Mn1 N3A 84.9(3) 3_655 . ?
N2B Mn1 N3A 158.8(3) 3_655 . ?
C1A O1A Mn1 129.0(6) . . ?
C7A O2A Mn2 116.9(5) . . ?
C8A O3A Mn1 112.0(5) . . ?
C7A N1A N2A 111.7(7) . . ?
C7A N1A Mn1 131.7(6) . . ?
N2A N1A Mn1 116.4(5) . . ?
C8A N2A N1A 107.8(7) . . ?
C8A N2A Mn2 141.4(6) . . ?
N1A N2A Mn2 109.8(4) . . ?
C15A N3A C11A 116.3(8) . . ?
C15A N3A Mn1 122.5(6) . . ?
C11A N3A Mn1 121.2(7) . . ?
O1A C1A C6A 128.1(9) . . ?
O1A C1A C2A 115.6(10) . . ?
C6A C1A C2A 116.2(10) . . ?
C3A C2A C1A 122.1(12) . . ?
C2A C3A C4A 122.4(11) . . ?
C5A C4A C3A 115.2(11) . . ?
C6A C5A C4A 120.3(10) . . ?
C5A C6A C1A 123.4(9) . . ?
C5A C6A C7A 117.9(9) . . ?
C1A C6A C7A 118.7(9) . . ?
N1A C7A O2A 124.7(7) . . ?
N1A C7A C6A 121.4(9) . . ?
O2A C7A C6A 113.9(9) . . ?
N2A C8A O3A 124.0(8) . . ?
N2A C8A C9A 117.8(8) . . ?
O3A C8A C9A 118.2(8) . . ?
C10A C9A C20A 93.7(13) . . ?
C10A C9A C8A 116.3(11) . . ?
C20A C9A C8A 113.5(10) . . ?
C12A C11A N3A 124.0(10) . . ?
C11A C12A C13A 120.7(11) . . ?
C12A C13A C14A 112.8(9) . . ?
C12A C13A C16A 119.9(12) . . ?
C14A C13A C16A 127.3(12) . . ?
C15A C14A C13A 123.3(10) . . ?
C14A C15A N3A 122.6(10) . . ?
C16A C16A C13A 100.9(13) 7_545 . ?
O1B Mn2 N1B 91.2(3) . . ?
O1B Mn2 O3B 171.3(2) . . ?
N1B Mn2 O3B 80.2(2) . . ?
O1B Mn2 O2A 92.4(3) . . ?
N1B Mn2 O2A 175.9(3) . . ?
O3B Mn2 O2A 96.2(2) . . ?
O1B Mn2 O4B 94.9(3) . . ?
N1B Mn2 O4B 90.3(3) . . ?
O3B Mn2 O4B 86.4(3) . . ?
O2A Mn2 O4B 91.4(3) . . ?
O1B Mn2 N2A 90.7(2) . . ?
N1B Mn2 N2A 102.7(2) . . ?
O3B Mn2 N2A 90.1(2) . . ?
O2A Mn2 N2A 75.3(2) . . ?
O4B Mn2 N2A 165.8(3) . . ?
C1B O1B Mn2 129.3(6) . . ?
C7B O2B Mn1 121.4(5) . 4_565 ?
C8B O3B Mn2 112.7(5) . . ?
C11B O4B Mn2 147.7(13) . . ?
C7B N1B N2B 115.7(6) . . ?
C7B N1B Mn2 130.2(6) . . ?
N2B N1B Mn2 114.1(4) . . ?
C8B N2B N1B 110.3(6) . . ?
C8B N2B Mn1 140.7(6) . 4_565 ?
N1B N2B Mn1 108.9(4) . 4_565 ?
C13B N3B C11B 138.0(17) . . ?
C13B N3B C14B 117.0(16) . . ?
C11B N3B C14B 105.0(15) . . ?
O1B C1B C6B 126.6(9) . . ?
O1B C1B C2B 119.1(10) . . ?
C6B C1B C2B 114.1(10) . . ?
C3B C2B C1B 122.1(10) . . ?
C4B C3B C2B 122.2(11) . . ?
C5B C4B C3B 118.2(11) . . ?
C4B C5B C6B 121.5(10) . . ?
C5B C6B C1B 121.7(9) . . ?
C5B C6B C7B 117.8(9) . . ?
C1B C6B C7B 120.4(9) . . ?
O2B C7B N1B 119.6(8) . . ?
O2B C7B C6B 118.5(8) . . ?
N1B C7B C6B 121.8(8) . . ?
N2B C8B O3B 122.7(8) . . ?
N2B C8B C9B 119.3(8) . . ?
O3B C8B C9B 117.8(7) . . ?
C20B C9B C10B 128(2) . . ?
C20B C9B C8B 103.8(17) . . ?
C10B C9B C8B 112.1(12) . . ?
O4B C11B C12B 143.8(19) . . ?
O4B C11B N3B 117.7(18) . . ?
C12B C11B N3B 96.3(15) . . ?

loop_
_geom_bond_atom_site_label_1
_geom_bond_atom_site_label_2
_geom_bond_distance
_geom_bond_site_symmetry_2
_geom_bond_publ_flag
Mn1 O1A 1.879(6) . ?
Mn1 N1A 1.900(7) . ?
Mn1 O3A 1.930(5) . ?
Mn1 O2B 1.981(5) 3_655 ?
Mn1 N2B 2.241(6) 3_655 ?
Mn1 N3A 2.307(7) . ?
O1A C1A 1.304(10) . ?
O2A C7A 1.329(10) . ?
O2A Mn2 1.975(5) . ?
O3A C8A 1.316(9) . ?
N1A C7A 1.291(10) . ?
N1A N2A 1.434(7) . ?
N2A C8A 1.264(8) . ?
N2A Mn2 2.250(7) . ?
N3A C15A 1.337(10) . ?
N3A C11A 1.363(11) . ?
C1A C6A 1.376(12) . ?
C1A C2A 1.394(12) . ?
C2A C3A 1.317(14) . ?
C3A C4A 1.433(15) . ?
C4A C5A 1.405(12) . ?
C5A C6A 1.362(11) . ?
C6A C7A 1.535(11) . ?
C8A C9A 1.533(11) . ?
C9A C10A 1.427(15) . ?
C9A C20A 1.472(13) . ?
C11A C12A 1.360(13) . ?
C12A C13A 1.407(15) . ?
C13A C14A 1.435(14) . ?
C13A C16A 1.567(9) . ?
C14A C15A 1.333(12) . ?
C16A C16A 1.324(19) 7_545 ?
Mn2 O1B 1.850(6) . ?
Mn2 N1B 1.940(6) . ?
Mn2 O3B 1.941(5) . ?
Mn2 O4B 2.154(9) . ?
O1B C1B 1.308(10) . ?
O2B C7B 1.287(8) . ?
O2B Mn1 1.981(5) 4_565 ?
O3B C8B 1.297(8) . ?
O4B C11B 1.078(15) . ?
N1B C7B 1.303(8) . ?
N1B N2B 1.419(7) . ?
N2B C8B 1.295(9) . ?
N2B Mn1 2.241(6) 4_565 ?
N3B C13B 1.454(13) . ?
N3B C11B 1.505(18) . ?
N3B C14B 1.525(14) . ?
C1B C6B 1.410(11) . ?
C1B C2B 1.414(12) . ?
C2B C3B 1.377(13) . ?
C3B C4B 1.359(14) . ?
C4B C5B 1.347(12) . ?
C5B C6B 1.409(11) . ?
C6B C7B 1.474(10) . ?
C8B C9B 1.528(12) . ?
C9B C20B 1.461(18) . ?
C9B C10B 1.496(16) . ?
C11B C12B 1.413(18) . ?
